data_1553883
loop_
_publ_author_name
'Gao, Hongjie'
'Su, Jianhong'
'Xu, Pengfei'
'Xu, Xin'

_publ_section_title
;
 Scandium-catalyzed C(sp3)--H alkylation of N,N-dimethyl anilines with
 alkenes
;
_journal_issue 1
_journal_name_full 'Organic Chemistry Frontiers'
_journal_page_first 59
_journal_paper_doi 10.1039/C7QO00718C
_journal_volume 5
_journal_year 2018
_chemical_formula_moiety 'C43 H60 N2 P Sc Si2'
_chemical_formula_sum 'C43 H60 N2 P Sc Si2'
_chemical_formula_weight 737.04
_space_group_IT_number 2
_space_group_name_Hall '-P 1'
_space_group_name_H-M_alt 'P -1'
_symmetry_cell_setting triclinic
_symmetry_space_group_name_H-M 'P -1'
_atom_sites_solution_hydrogens geom
_atom_sites_solution_primary direct
_atom_sites_solution_secondary difmap
_audit_creation_method SHELXL-97
_audit_update_record
;
2017-08-11 deposited with the CCDC.
2017-09-20 downloaded from the CCDC.
;
_cell_angle_alpha 75.984(2)
_cell_angle_beta 74.865(2)
_cell_angle_gamma 66.722(2)
_cell_formula_units_Z 2
_cell_length_a 10.8597(7)
_cell_length_b 13.0923(8)
_cell_length_c 18.0508(12)
_cell_measurement_reflns_used 9677
_cell_measurement_temperature 273(2)
_cell_measurement_theta_max 26.12
_cell_measurement_theta_min 2.37
_cell_volume 2247.6(3)
_computing_cell_refinement 'Bruker SAINT'
_computing_data_collection 'Bruker APEX2'
_computing_data_reduction 'Bruker SAINT'
_computing_molecular_graphics 'Bruker SHELXTL'
_computing_publication_material 'Bruker SHELXTL'
_computing_structure_refinement 'SHELXL-2014 (Sheldrick 2014)'
_computing_structure_solution 'SHELXS-97 (Sheldrick 2008)'
_diffrn_ambient_temperature 273(2)
_diffrn_measured_fraction_theta_full 0.980
_diffrn_measured_fraction_theta_max 0.980
_diffrn_measurement_device_type 'Bruker APEX-II CCD'
_diffrn_measurement_method '\f and \w scans'
_diffrn_radiation_monochromator graphite
_diffrn_radiation_source 'fine-focus sealed tube'
_diffrn_radiation_type MoK\a
_diffrn_radiation_wavelength 0.71073
_diffrn_reflns_av_R_equivalents 0.0289
_diffrn_reflns_av_sigmaI/netI 0.0460
_diffrn_reflns_limit_h_max 14
_diffrn_reflns_limit_h_min -14
_diffrn_reflns_limit_k_max 16
_diffrn_reflns_limit_k_min -16
_diffrn_reflns_limit_l_max 23
_diffrn_reflns_limit_l_min -23
_diffrn_reflns_number 19540
_diffrn_reflns_theta_full 27.51
_diffrn_reflns_theta_max 27.51
_diffrn_reflns_theta_min 2.08
_exptl_absorpt_coefficient_mu 0.281
_exptl_absorpt_correction_T_max 0.9204
_exptl_absorpt_correction_T_min 0.8607
_exptl_absorpt_correction_type multi-scan
_exptl_crystal_colour 'clear dark colourless'
_exptl_crystal_density_diffrn 1.089
_exptl_crystal_density_method 'not measured'
_exptl_crystal_description block
_exptl_crystal_F_000 792
_exptl_crystal_size_max 0.55
_exptl_crystal_size_mid 0.40
_exptl_crystal_size_min 0.30
_refine_diff_density_max 0.457
_refine_diff_density_min -0.413
_refine_diff_density_rms 0.133
_refine_ls_extinction_method none
_refine_ls_goodness_of_fit_ref 1.070
_refine_ls_hydrogen_treatment constr
_refine_ls_matrix_type full
_refine_ls_number_parameters 454
_refine_ls_number_reflns 10127
_refine_ls_number_restraints 0
_refine_ls_restrained_S_all 1.070
_refine_ls_R_factor_all 0.0900
_refine_ls_R_factor_gt 0.0474
_refine_ls_shift/su_max 0.000
_refine_ls_shift/su_mean 0.000
_refine_ls_structure_factor_coef Fsqd
_refine_ls_weighting_details 'calc w=1/[\s^2^(Fo^2^)+(0.0783P)^2^+0.2938P] where P=(Fo^2^+2Fc^2^)/3'
_refine_ls_weighting_scheme calc
_refine_ls_wR_factor_gt 0.1213
_refine_ls_wR_factor_ref 0.1448
_reflns_number_gt 6939
_reflns_number_total 10127
_reflns_threshold_expression >2sigma(I)
_cod_data_source_file c7qo00718c2.cif
_cod_data_source_block t
_cod_original_cell_volume 2247.6(2)
_cod_database_code 1553883

loop_
_symmetry_equiv_pos_as_xyz
'x, y, z'
'-x, -y, -z'

loop_
_atom_site_label
_atom_site_type_symbol
_atom_site_fract_x
_atom_site_fract_y
_atom_site_fract_z
_atom_site_U_iso_or_equiv
_atom_site_adp_type
_atom_site_occupancy
_atom_site_symmetry_multiplicity
_atom_site_calc_flag
_atom_site_refinement_flags
Sc1 Sc 0.12986(3) 0.23474(3) 0.24043(2) 0.03436(12) Uani 1 1 d .
P1 P 0.14213(5) 0.11112(4) 0.12205(3) 0.03933(14) Uani 1 1 d .
Si1 Si 0.27272(7) 0.40287(6) 0.07084(4) 0.05258(18) Uani 1 1 d .
Si2 Si 0.38404(7) 0.00981(6) 0.35165(4) 0.05742(19) Uani 1 1 d .
N1 N 0.01950(16) 0.31327(13) 0.34488(9) 0.0391(4) Uani 1 1 d .
N2 N -0.03411(17) 0.17035(14) 0.26967(10) 0.0429(4) Uani 1 1 d .
C1 C -0.0615(3) 0.2865(2) 0.48649(13) 0.0681(7) Uani 1 1 d .
H1A H 0.0155 0.2916 0.5000 0.102 Uiso 1 1 calc R
H1B H -0.0928 0.2327 0.5248 0.102 Uiso 1 1 calc R
H1C H -0.1335 0.3588 0.4847 0.102 Uiso 1 1 calc R
C2 C -0.0201(2) 0.24950(18) 0.40796(12) 0.0465(5) Uani 1 1 d .
C3 C -0.0304(2) 0.14635(19) 0.40532(13) 0.0534(6) Uani 1 1 d .
H3 H -0.0212 0.0932 0.4502 0.064 Uiso 1 1 calc R
C4 C -0.0528(2) 0.11594(18) 0.34302(13) 0.0495(5) Uani 1 1 d .
C5 C -0.0971(3) 0.0151(2) 0.35915(17) 0.0792(8) Uani 1 1 d .
H5A H -0.1949 0.0401 0.3689 0.119 Uiso 1 1 calc R
H5B H -0.0637 -0.0351 0.4038 0.119 Uiso 1 1 calc R
H5C H -0.0608 -0.0236 0.3149 0.119 Uiso 1 1 calc R
C6 C -0.1089(2) 0.16961(18) 0.21637(13) 0.0456(5) Uani 1 1 d .
C7 C -0.2505(2) 0.2027(2) 0.23414(16) 0.0644(7) Uani 1 1 d .
H7 H -0.2969 0.2207 0.2831 0.077 Uiso 1 1 calc R
C8 C -0.3221(3) 0.2089(3) 0.1797(2) 0.0794(9) Uani 1 1 d .
H8 H -0.4166 0.2310 0.1922 0.095 Uiso 1 1 calc R
C9 C -0.2564(3) 0.1831(3) 0.10742(19) 0.0776(8) Uani 1 1 d .
H9 H -0.3063 0.1881 0.0710 0.093 Uiso 1 1 calc R
C10 C -0.1161(2) 0.1495(2) 0.08836(16) 0.0624(6) Uani 1 1 d .
H10 H -0.0714 0.1309 0.0393 0.075 Uiso 1 1 calc R
C11 C -0.0413(2) 0.14339(17) 0.14244(13) 0.0446(5) Uani 1 1 d .
C12 C 0.2174(2) -0.04160(18) 0.14528(12) 0.0471(5) Uani 1 1 d .
C13 C 0.1437(3) -0.1121(2) 0.16285(18) 0.0732(8) Uani 1 1 d .
H13 H 0.0503 -0.0826 0.1636 0.088 Uiso 1 1 calc R
C14 C 0.2106(4) -0.2282(3) 0.1795(2) 0.1003(11) Uani 1 1 d .
H14 H 0.1612 -0.2760 0.1915 0.120 Uiso 1 1 calc R
C15 C 0.3465(4) -0.2719(3) 0.1782(2) 0.0968(11) Uani 1 1 d .
H15 H 0.3895 -0.3494 0.1900 0.116 Uiso 1 1 calc R
C16 C 0.4211(3) -0.2038(2) 0.16000(18) 0.0820(9) Uani 1 1 d .
H16 H 0.5150 -0.2344 0.1578 0.098 Uiso 1 1 calc R
C17 C 0.3558(3) -0.0880(2) 0.14472(15) 0.0621(6) Uani 1 1 d .
H17 H 0.4060 -0.0410 0.1340 0.075 Uiso 1 1 calc R
C18 C 0.1772(2) 0.13721(18) 0.01586(12) 0.0447(5) Uani 1 1 d .
C19 C 0.2597(3) 0.0548(2) -0.02909(14) 0.0630(7) Uani 1 1 d .
H19 H 0.3038 -0.0179 -0.0056 0.076 Uiso 1 1 calc R
C20 C 0.2767(4) 0.0809(3) -0.10957(16) 0.0873(10) Uani 1 1 d .
H20 H 0.3337 0.0258 -0.1399 0.105 Uiso 1 1 calc R
C21 C 0.2106(4) 0.1866(3) -0.14434(16) 0.0846(9) Uani 1 1 d .
H21 H 0.2196 0.2025 -0.1981 0.102 Uiso 1 1 calc R
C22 C 0.1316(3) 0.2684(2) -0.10070(16) 0.0755(8) Uani 1 1 d .
H22 H 0.0881 0.3409 -0.1247 0.091 Uiso 1 1 calc R
C23 C 0.1156(3) 0.2448(2) -0.02123(15) 0.0622(6) Uani 1 1 d .
H23 H 0.0625 0.3020 0.0081 0.075 Uiso 1 1 calc R
C24 C -0.0108(2) 0.42999(17) 0.34724(11) 0.0414(5) Uani 1 1 d .
C25 C -0.1407(2) 0.50687(18) 0.33553(12) 0.0482(5) Uani 1 1 d .
C26 C -0.1664(3) 0.6203(2) 0.33164(14) 0.0634(7) Uani 1 1 d .
H26 H -0.2521 0.6723 0.3245 0.076 Uiso 1 1 calc R
C27 C -0.0695(3) 0.6578(2) 0.33807(15) 0.0700(7) Uani 1 1 d .
H27 H -0.0884 0.7346 0.3336 0.084 Uiso 1 1 calc R
C28 C 0.0555(3) 0.5822(2) 0.35114(14) 0.0615(6) Uani 1 1 d .
H28 H 0.1203 0.6085 0.3564 0.074 Uiso 1 1 calc R
C29 C 0.0884(2) 0.46631(19) 0.35680(12) 0.0478(5) Uani 1 1 d .
C30 C -0.2515(2) 0.4691(2) 0.32684(15) 0.0610(6) Uani 1 1 d .
H30 H -0.2167 0.3866 0.3361 0.073 Uiso 1 1 calc R
C31 C -0.3815(4) 0.5086(5) 0.3872(3) 0.1410(18) Uani 1 1 d .
H31A H -0.4309 0.5869 0.3718 0.212 Uiso 1 1 calc R
H31B H -0.3578 0.4981 0.4368 0.212 Uiso 1 1 calc R
H31C H -0.4374 0.4656 0.3908 0.212 Uiso 1 1 calc R
C32 C -0.2828(4) 0.5065(3) 0.24626(18) 0.0972(11) Uani 1 1 d .
H32A H -0.3195 0.5872 0.2359 0.146 Uiso 1 1 calc R
H32B H -0.3482 0.4768 0.2421 0.146 Uiso 1 1 calc R
H32C H -0.2006 0.4793 0.2093 0.146 Uiso 1 1 calc R
C33 C 0.2253(2) 0.3849(2) 0.37522(14) 0.0579(6) Uani 1 1 d .
H33 H 0.2267 0.3087 0.3783 0.070 Uiso 1 1 calc R
C34 C 0.3443(3) 0.3985(3) 0.3132(2) 0.0990(11) Uani 1 1 d .
H34A H 0.3360 0.3865 0.2647 0.148 Uiso 1 1 calc R
H34B H 0.4280 0.3446 0.3278 0.148 Uiso 1 1 calc R
H34C H 0.3446 0.4732 0.3078 0.148 Uiso 1 1 calc R
C35 C 0.2443(4) 0.3935(3) 0.45406(19) 0.0993(11) Uani 1 1 d .
H35A H 0.2474 0.4663 0.4524 0.149 Uiso 1 1 calc R
H35B H 0.3281 0.3362 0.4660 0.149 Uiso 1 1 calc R
H35C H 0.1693 0.3833 0.4933 0.149 Uiso 1 1 calc R
C36 C 0.1315(2) 0.38239(17) 0.14884(12) 0.0490(5) Uani 1 1 d .
H36A H 0.0586 0.3954 0.1221 0.059 Uiso 1 1 calc R
H36B H 0.1008 0.4453 0.1768 0.059 Uiso 1 1 calc R
C37 C 0.3621(5) 0.4788(4) 0.1004(2) 0.1173(14) Uani 1 1 d .
H37A H 0.2979 0.5505 0.1129 0.176 Uiso 1 1 calc R
H37B H 0.4331 0.4900 0.0583 0.176 Uiso 1 1 calc R
H37C H 0.4012 0.4349 0.1450 0.176 Uiso 1 1 calc R
C38 C 0.2179(3) 0.4866(3) -0.02253(16) 0.0844(9) Uani 1 1 d .
H38A H 0.1564 0.4599 -0.0350 0.127 Uiso 1 1 calc R
H38B H 0.2965 0.4782 -0.0634 0.127 Uiso 1 1 calc R
H38C H 0.1728 0.5646 -0.0170 0.127 Uiso 1 1 calc R
C39 C 0.4062(2) 0.2661(2) 0.04634(16) 0.0696(7) Uani 1 1 d .
H39A H 0.4374 0.2199 0.0927 0.104 Uiso 1 1 calc R
H39B H 0.4815 0.2802 0.0095 0.104 Uiso 1 1 calc R
H39C H 0.3681 0.2281 0.0243 0.104 Uiso 1 1 calc R
C40 C 0.3313(2) 0.12288(18) 0.27038(12) 0.0458(5) Uani 1 1 d .
H40A H 0.3800 0.0875 0.2246 0.055 Uiso 1 1 calc R
H40B H 0.3750 0.1746 0.2706 0.055 Uiso 1 1 calc R
C41 C 0.3362(3) 0.0656(3) 0.44464(15) 0.0897(10) Uani 1 1 d .
H41A H 0.3851 0.1143 0.4411 0.135 Uiso 1 1 calc R
H41B H 0.3590 0.0041 0.4863 0.135 Uiso 1 1 calc R
H41C H 0.2399 0.1072 0.4545 0.135 Uiso 1 1 calc R
C42 C 0.5728(3) -0.0651(3) 0.33750(19) 0.1072(13) Uani 1 1 d .
H42A H 0.6021 -0.1057 0.2946 0.161 Uiso 1 1 calc R
H42B H 0.5962 -0.1168 0.3838 0.161 Uiso 1 1 calc R
H42C H 0.6172 -0.0112 0.3269 0.161 Uiso 1 1 calc R
C43 C 0.3019(4) -0.0973(3) 0.3669(2) 0.1045(11) Uani 1 1 d .
H43A H 0.2045 -0.0610 0.3766 0.157 Uiso 1 1 calc R
H43B H 0.3293 -0.1535 0.4106 0.157 Uiso 1 1 calc R
H43C H 0.3298 -0.1322 0.3213 0.157 Uiso 1 1 calc R

loop_
_atom_site_aniso_label
_atom_site_aniso_U_11
_atom_site_aniso_U_22
_atom_site_aniso_U_33
_atom_site_aniso_U_23
_atom_site_aniso_U_13
_atom_site_aniso_U_12
Sc1 0.0334(2) 0.0375(2) 0.0309(2) -0.00527(15) -0.00327(14) -0.01285(15)
P1 0.0375(3) 0.0403(3) 0.0416(3) -0.0110(2) -0.0062(2) -0.0133(2)
Si1 0.0645(4) 0.0589(4) 0.0399(3) -0.0025(3) -0.0061(3) -0.0330(3)
Si2 0.0541(4) 0.0557(4) 0.0452(4) -0.0029(3) -0.0114(3) -0.0032(3)
N1 0.0419(9) 0.0411(9) 0.0312(8) -0.0060(7) -0.0044(7) -0.0130(7)
N2 0.0414(9) 0.0484(10) 0.0397(9) -0.0094(8) -0.0015(7) -0.0191(8)
C1 0.098(2) 0.0640(16) 0.0330(12) -0.0069(11) -0.0001(12) -0.0269(15)
C2 0.0476(12) 0.0482(12) 0.0353(11) -0.0050(9) -0.0056(9) -0.0105(10)
C3 0.0650(15) 0.0479(13) 0.0391(12) 0.0033(10) -0.0056(10) -0.0199(11)
C4 0.0479(12) 0.0483(12) 0.0496(13) -0.0048(10) 0.0003(10) -0.0217(10)
C5 0.105(2) 0.0723(18) 0.0732(18) 0.0000(14) -0.0062(16) -0.0578(17)
C6 0.0389(11) 0.0458(12) 0.0544(13) -0.0105(10) -0.0051(10) -0.0182(9)
C7 0.0408(13) 0.0765(17) 0.0783(17) -0.0256(14) 0.0009(12) -0.0230(12)
C8 0.0373(13) 0.101(2) 0.108(2) -0.0309(19) -0.0121(15) -0.0248(14)
C9 0.0555(16) 0.098(2) 0.096(2) -0.0238(18) -0.0291(16) -0.0304(15)
C10 0.0526(14) 0.0795(17) 0.0677(16) -0.0216(13) -0.0158(12) -0.0276(13)
C11 0.0392(11) 0.0458(12) 0.0537(13) -0.0110(10) -0.0102(10) -0.0172(9)
C12 0.0542(13) 0.0434(12) 0.0423(11) -0.0101(9) -0.0077(10) -0.0146(10)
C13 0.0724(18) 0.0506(15) 0.094(2) -0.0128(14) -0.0022(15) -0.0265(13)
C14 0.119(3) 0.0516(17) 0.126(3) -0.0089(18) -0.002(2) -0.0427(19)
C15 0.119(3) 0.0462(16) 0.106(3) -0.0054(16) -0.027(2) -0.0101(19)
C16 0.085(2) 0.0561(16) 0.092(2) -0.0189(15) -0.0323(17) 0.0023(15)
C17 0.0655(16) 0.0494(14) 0.0712(16) -0.0145(12) -0.0213(13) -0.0117(12)
C18 0.0483(12) 0.0477(12) 0.0440(12) -0.0083(9) -0.0085(9) -0.0225(10)
C19 0.0849(18) 0.0488(13) 0.0483(13) -0.0106(11) -0.0018(12) -0.0213(13)
C20 0.124(3) 0.075(2) 0.0483(15) -0.0176(14) 0.0084(16) -0.0307(19)
C21 0.122(3) 0.085(2) 0.0458(15) -0.0002(15) -0.0113(16) -0.044(2)
C22 0.093(2) 0.0644(17) 0.0602(17) 0.0065(14) -0.0234(15) -0.0225(15)
C23 0.0726(17) 0.0502(13) 0.0590(15) -0.0083(11) -0.0161(13) -0.0145(12)
C24 0.0493(12) 0.0432(11) 0.0261(9) -0.0063(8) -0.0014(8) -0.0137(9)
C25 0.0545(13) 0.0458(12) 0.0355(11) -0.0028(9) -0.0070(9) -0.0117(10)
C26 0.0730(17) 0.0486(14) 0.0525(14) -0.0034(11) -0.0141(12) -0.0059(12)
C27 0.102(2) 0.0448(14) 0.0604(16) -0.0075(12) -0.0156(15) -0.0231(15)
C28 0.0829(18) 0.0613(15) 0.0499(14) -0.0105(12) -0.0079(13) -0.0373(14)
C29 0.0572(13) 0.0536(13) 0.0321(10) -0.0105(9) -0.0017(9) -0.0211(11)
C30 0.0517(14) 0.0580(14) 0.0643(15) -0.0014(12) -0.0181(12) -0.0104(11)
C31 0.083(3) 0.236(5) 0.123(3) -0.073(4) 0.027(2) -0.079(3)
C32 0.099(2) 0.128(3) 0.079(2) 0.004(2) -0.0435(19) -0.049(2)
C33 0.0531(14) 0.0725(16) 0.0535(14) -0.0203(12) -0.0060(11) -0.0240(12)
C34 0.0662(19) 0.132(3) 0.096(2) -0.028(2) 0.0071(17) -0.041(2)
C35 0.090(2) 0.126(3) 0.076(2) -0.0315(19) -0.0380(17) -0.008(2)
C36 0.0566(13) 0.0415(11) 0.0411(12) -0.0064(9) -0.0039(10) -0.0127(10)
C37 0.174(4) 0.145(3) 0.088(2) -0.019(2) -0.009(2) -0.123(3)
C38 0.093(2) 0.086(2) 0.0587(17) 0.0160(15) -0.0110(15) -0.0345(17)
C39 0.0463(14) 0.094(2) 0.0651(16) -0.0143(14) -0.0036(12) -0.0243(13)
C40 0.0416(11) 0.0521(12) 0.0406(11) -0.0101(9) -0.0082(9) -0.0113(9)
C41 0.088(2) 0.098(2) 0.0483(15) -0.0064(14) -0.0218(14) 0.0065(17)
C42 0.0687(19) 0.113(3) 0.080(2) -0.0016(19) -0.0161(16) 0.0231(18)
C43 0.134(3) 0.073(2) 0.103(3) 0.0143(18) -0.030(2) -0.044(2)

loop_
_atom_type_symbol
_atom_type_description
_atom_type_scat_dispersion_real
_atom_type_scat_dispersion_imag
_atom_type_scat_source
C C 0.0033 0.0016 'International Tables Vol C Tables 4.2.6.8 and 6.1.1.4'
H H 0.0000 0.0000 'International Tables Vol C Tables 4.2.6.8 and 6.1.1.4'
N N 0.0061 0.0033 'International Tables Vol C Tables 4.2.6.8 and 6.1.1.4'
Si Si 0.0817 0.0704 'International Tables Vol C Tables 4.2.6.8 and 6.1.1.4'
P P 0.1023 0.0942 'International Tables Vol C Tables 4.2.6.8 and 6.1.1.4'
Sc Sc 0.2519 0.3716 'International Tables Vol C Tables 4.2.6.8 and 6.1.1.4'

loop_
_geom_angle_atom_site_label_1
_geom_angle_atom_site_label_2
_geom_angle_atom_site_label_3
_geom_angle
N2 Sc1 N1 82.19(6)
N2 Sc1 C40 119.05(8)
N1 Sc1 C40 103.66(7)
N2 Sc1 C36 122.14(8)
N1 Sc1 C36 102.57(7)
C40 Sc1 C36 115.55(8)
N2 Sc1 P1 68.25(5)
N1 Sc1 P1 149.97(5)
C40 Sc1 P1 95.53(6)
C36 Sc1 P1 89.32(6)
C11 P1 C12 105.44(10)
C11 P1 C18 101.42(10)
C12 P1 C18 103.37(10)
C11 P1 Sc1 93.46(7)
C12 P1 Sc1 114.96(7)
C18 P1 Sc1 133.24(7)
C36 Si1 C39 112.17(11)
C36 Si1 C37 111.38(14)
C39 Si1 C37 106.16(18)
C36 Si1 C38 114.13(13)
C39 Si1 C38 106.36(13)
C37 Si1 C38 106.11(16)
C40 Si2 C41 111.64(12)
C40 Si2 C42 112.57(13)
C41 Si2 C42 105.49(16)
C40 Si2 C43 111.71(14)
C41 Si2 C43 106.98(18)
C42 Si2 C43 108.08(19)
C2 N1 C24 119.16(16)
C2 N1 Sc1 117.89(14)
C24 N1 Sc1 122.95(12)
C4 N2 C6 119.48(18)
C4 N2 Sc1 114.93(14)
C6 N2 Sc1 125.13(13)
N1 C2 C3 122.32(19)
N1 C2 C1 120.9(2)
C3 C2 C1 116.8(2)
C4 C3 C2 126.9(2)
N2 C4 C3 122.9(2)
N2 C4 C5 119.6(2)
C3 C4 C5 117.6(2)
C7 C6 C11 119.0(2)
C7 C6 N2 121.2(2)
C11 C6 N2 119.70(18)
C8 C7 C6 120.3(2)
C9 C8 C7 121.0(2)
C8 C9 C10 120.0(3)
C9 C10 C11 120.2(3)
C10 C11 C6 119.6(2)
C10 C11 P1 124.36(18)
C6 C11 P1 115.91(15)
C17 C12 C13 118.9(2)
C17 C12 P1 117.48(18)
C13 C12 P1 123.63(19)
C12 C13 C14 119.5(3)
C15 C14 C13 120.7(3)
C14 C15 C16 120.7(3)
C15 C16 C17 119.4(3)
C12 C17 C16 120.9(3)
C19 C18 C23 118.4(2)
C19 C18 P1 123.47(17)
C23 C18 P1 118.09(17)
C18 C19 C20 119.7(2)
C21 C20 C19 120.5(3)
C22 C21 C20 120.1(3)
C21 C22 C23 120.2(3)
C22 C23 C18 120.9(2)
C29 C24 C25 121.20(19)
C29 C24 N1 120.89(18)
C25 C24 N1 117.83(19)
C26 C25 C24 117.9(2)
C26 C25 C30 119.9(2)
C24 C25 C30 122.17(19)
C27 C26 C25 121.8(2)
C26 C27 C28 119.8(2)
C27 C28 C29 121.6(2)
C28 C29 C24 117.6(2)
C28 C29 C33 120.1(2)
C24 C29 C33 122.3(2)
C32 C30 C25 112.0(2)
C32 C30 C31 110.6(3)
C25 C30 C31 111.9(3)
C34 C33 C29 113.2(2)
C34 C33 C35 109.8(3)
C29 C33 C35 111.6(2)
Si1 C36 Sc1 129.49(11)
Si2 C40 Sc1 133.41(11)

loop_
_geom_bond_atom_site_label_1
_geom_bond_atom_site_label_2
_geom_bond_distance
Sc1 N2 2.1542(17)
Sc1 N1 2.1984(16)
Sc1 C40 2.219(2)
Sc1 C36 2.221(2)
Sc1 P1 2.9256(6)
P1 C11 1.819(2)
P1 C12 1.823(2)
P1 C18 1.828(2)
Si1 C36 1.849(2)
Si1 C39 1.871(3)
Si1 C37 1.872(3)
Si1 C38 1.874(3)
Si2 C40 1.841(2)
Si2 C41 1.860(3)
Si2 C42 1.868(3)
Si2 C43 1.874(4)
N1 C2 1.322(3)
N1 C24 1.439(3)
N2 C4 1.349(3)
N2 C6 1.416(3)
C1 C2 1.508(3)
C2 C3 1.411(3)
C3 C4 1.385(3)
C4 C5 1.518(3)
C6 C7 1.392(3)
C6 C11 1.396(3)
C7 C8 1.374(4)
C8 C9 1.364(4)
C9 C10 1.380(4)
C10 C11 1.395(3)
C12 C17 1.379(3)
C12 C13 1.379(3)
C13 C14 1.396(4)
C14 C15 1.352(5)
C15 C16 1.360(5)
C16 C17 1.388(4)
C18 C19 1.380(3)
C18 C23 1.383(3)
C19 C20 1.390(4)
C20 C21 1.361(4)
C21 C22 1.355(4)
C22 C23 1.372(4)
C24 C29 1.399(3)
C24 C25 1.406(3)
C25 C26 1.386(3)
C25 C30 1.524(3)
C26 C27 1.364(4)
C27 C28 1.368(4)
C28 C29 1.399(3)
C29 C33 1.513(3)
C30 C32 1.501(4)
C30 C31 1.530(4)
C33 C34 1.512(4)
C33 C35 1.526(4)
